data_2017486
loop_
_publ_author_name
'Smith, Graham'
'Wermuth, Urs D.'

_publ_section_title
;
 Three-dimensional hydrogen-bonded structures in the 1:1
 proton-transfer compounds of <small>L</small>-tartaric acid with the
 associative-group monosubstituted pyridines 3-aminopyridine,
 3-carboxypyridine (nicotinic acid) and 2-carboxypyridine (picolinic
 acid)
;
_journal_coeditor_code SF3121
_journal_issue 1
_journal_name_full 'Acta Crystallographica Section C'
_journal_page_first o5
_journal_page_last o10
_journal_paper_doi 10.1107/S0108270109049154
_journal_volume 66
_journal_year 2010
_chemical_formula_iupac 'C5 H7 N2 + , C4 H5 O6 - , 2H2 O'
_chemical_formula_moiety 'C5 H7 N2 + , C4 H5 O6 - , 2H2 O'
_chemical_formula_sum 'C9 H16 N2 O8'
_chemical_formula_weight 280.24
_chemical_melting_point_gt 371
_chemical_melting_point_lt 372
_chemical_name_common '3-aminopyridinium hydrogen L-tartrate dihydrate'
_chemical_name_systematic
;
3-aminopyridinium hydrogen (2<i>R</i>,3<i>R</i>)-tartrate dihydrate
;
_space_group_IT_number 19
_symmetry_cell_setting orthorhombic
_symmetry_space_group_name_Hall 'P 2ac 2ab'
_symmetry_space_group_name_H-M 'P 21 21 21'
_atom_sites_solution_hydrogens geom
_atom_sites_solution_primary direct
_atom_sites_solution_secondary difmap
_audit_creation_method SHELXL97
_cell_angle_alpha 90.00
_cell_angle_beta 90.00
_cell_angle_gamma 90.00
_cell_formula_units_Z 4
_cell_length_a 7.3073(12)
_cell_length_b 12.1065(13)
_cell_length_c 14.541(2)
_cell_measurement_reflns_used 1717
_cell_measurement_temperature 200(2)
_cell_measurement_theta_max 28.87
_cell_measurement_theta_min 3.11
_cell_volume 1286.4(3)
_computing_cell_refinement 'CrysAlis RED (Oxford Diffraction, 2008)'
_computing_data_collection 'CrysAlis CCD (Oxford Diffraction, 2008)'
_computing_data_reduction 'CrysAlis RED (Oxford Diffraction, 2008)'
_computing_molecular_graphics 'PLATON (Spek, 2009)'
_computing_publication_material 'PLATON (Spek, 2009)'
_computing_structure_refinement
;
SHELXL97 (Sheldrick, 2008) within WinGX (Farrugia, 1999)
;
_computing_structure_solution 'SIR92 (Altomare <i>et al.</i>, 1994)'
_diffrn_ambient_temperature 200(2)
_diffrn_measured_fraction_theta_full 0.998
_diffrn_measured_fraction_theta_max 0.877
_diffrn_measurement_device_type 'Oxford Gemini-S CCD area-detector'
_diffrn_measurement_method \w
_diffrn_radiation_monochromator graphite
_diffrn_radiation_source 'Enhance (Mo) X-ray source'
_diffrn_radiation_type MoK\a
_diffrn_radiation_wavelength 0.71073
_diffrn_reflns_av_R_equivalents 0.0386
_diffrn_reflns_av_sigmaI/netI 0.0352
_diffrn_reflns_limit_h_max 9
_diffrn_reflns_limit_h_min -8
_diffrn_reflns_limit_k_max 15
_diffrn_reflns_limit_k_min -10
_diffrn_reflns_limit_l_max 11
_diffrn_reflns_limit_l_min -19
_diffrn_reflns_number 4764
_diffrn_reflns_theta_full 26.00
_diffrn_reflns_theta_max 28.96
_diffrn_reflns_theta_min 3.12
_diffrn_standards_number 0
_exptl_absorpt_coefficient_mu 0.128
_exptl_absorpt_correction_type none
_exptl_crystal_colour colourless
_exptl_crystal_density_diffrn 1.447
_exptl_crystal_density_method 'not measured'
_exptl_crystal_description block
_exptl_crystal_F_000 592
_exptl_crystal_size_max 0.35
_exptl_crystal_size_mid 0.25
_exptl_crystal_size_min 0.20
_refine_diff_density_max 0.253
_refine_diff_density_min -0.196
_refine_ls_extinction_method none
_refine_ls_goodness_of_fit_ref 1.021
_refine_ls_hydrogen_treatment mixed
_refine_ls_matrix_type full
_refine_ls_number_constraints 0
_refine_ls_number_parameters 212
_refine_ls_number_reflns 1722
_refine_ls_number_restraints 0
_refine_ls_restrained_S_all 1.021
_refine_ls_R_factor_all 0.0485
_refine_ls_R_factor_gt 0.0386
_refine_ls_shift/su_max 0.000
_refine_ls_shift/su_mean 0.000
_refine_ls_structure_factor_coef Fsqd
_refine_ls_weighting_details 'calc w = 1/[\s^2^(Fo^2^)+(0.0638P)^2^] where P=(Fo^2^+2Fc^2^)/3'
_refine_ls_weighting_scheme calc
_refine_ls_wR_factor_gt 0.0942
_refine_ls_wR_factor_ref 0.0978
_reflns_number_gt 1434
_reflns_number_total 1722
_reflns_threshold_expression I>2\s(I)
_cod_data_source_file sf3121.cif
_cod_data_source_block I
_cod_database_code 2017486
_cod_database_fobs_code 2017486

loop_
_symmetry_equiv_pos_as_xyz
'x, y, z'
'-x+1/2, -y, z+1/2'
'x+1/2, -y+1/2, -z'
'-x, y+1/2, -z+1/2'

loop_
_atom_site_aniso_label
_atom_site_aniso_U_11
_atom_site_aniso_U_22
_atom_site_aniso_U_33
_atom_site_aniso_U_12
_atom_site_aniso_U_13
_atom_site_aniso_U_23
O11 0.0187(8) 0.0367(8) 0.0349(8) 0.0008(7) -0.0014(7) 0.0008(7)
O12 0.0205(9) 0.0405(9) 0.0889(15) 0.0018(7) 0.0011(10) -0.0197(10)
O21 0.0198(9) 0.0293(9) 0.1113(18) 0.0006(7) -0.0041(11) -0.0182(10)
O31 0.0210(8) 0.0433(9) 0.0378(9) 0.0042(7) 0.0054(7) 0.0123(7)
O41 0.0213(8) 0.0437(9) 0.0297(8) 0.0041(7) -0.0019(7) -0.0016(7)
O42 0.0181(8) 0.0447(9) 0.0312(8) -0.0007(7) 0.0018(7) -0.0039(7)
C11 0.0207(10) 0.0268(10) 0.0366(11) 0.0036(9) 0.0004(10) 0.0072(9)
C21 0.0174(10) 0.0294(11) 0.0424(12) -0.0015(9) -0.0011(10) 0.0064(9)
C31 0.0177(10) 0.0261(9) 0.0292(10) 0.0002(8) 0.0008(9) -0.0001(9)
C41 0.0198(10) 0.0210(8) 0.0302(10) 0.0020(8) -0.0003(9) -0.0015(8)
N1 0.0378(14) 0.0706(16) 0.0382(12) -0.0029(12) 0.0023(11) -0.0178(12)
N3 0.101(3) 0.0460(12) 0.0379(12) 0.0078(15) 0.0015(16) 0.0075(11)
C2 0.0478(18) 0.0613(17) 0.0339(12) 0.0004(14) 0.0021(13) 0.0039(12)
C3 0.0409(16) 0.0494(14) 0.0367(12) 0.0004(13) -0.0001(12) -0.0021(11)
C4 0.0576(19) 0.0487(14) 0.0335(11) -0.0035(13) 0.0002(14) 0.0013(11)
C5 0.0570(19) 0.0510(15) 0.0477(14) -0.0021(16) -0.0016(15) 0.0008(12)
C6 0.0503(18) 0.0535(15) 0.0557(16) -0.0051(15) -0.0006(16) -0.0110(14)
O1W 0.0257(10) 0.0411(9) 0.0536(11) -0.0011(9) 0.0003(9) -0.0175(9)
O2W 0.0249(11) 0.0446(12) 0.146(2) 0.0014(9) -0.0014(14) -0.0451(13)

loop_
_atom_site_type_symbol
_atom_site_label
_atom_site_fract_x
_atom_site_fract_y
_atom_site_fract_z
_atom_site_U_iso_or_equiv
_atom_site_thermal_displace_type
_atom_site_calc_flag
_atom_site_refinement_flags
_atom_site_occupancy
O O11 0.5557(2) 0.85792(14) 0.42493(11) 0.0301(5) Uani . . 1.000
O O12 0.5671(2) 0.70447(15) 0.33953(16) 0.0500(7) Uani . . 1.000
O O21 0.2106(3) 0.68246(15) 0.33108(18) 0.0535(7) Uani . . 1.000
O O31 0.2727(2) 0.90477(14) 0.26306(11) 0.0340(5) Uani . . 1.000
O O41 -0.0871(2) 0.86440(14) 0.26665(11) 0.0316(5) Uani . . 1.000
O O42 -0.0976(2) 0.86902(14) 0.41985(11) 0.0313(5) Uani . . 1.000
C C11 0.4836(3) 0.77476(18) 0.38086(15) 0.0280(6) Uani . . 1.000
C C21 0.2758(3) 0.77115(18) 0.38417(17) 0.0297(6) Uani . . 1.000
C C31 0.1941(3) 0.87976(16) 0.34977(15) 0.0243(6) Uani . . 1.000
C C41 -0.0141(3) 0.86949(15) 0.34387(14) 0.0237(5) Uani . . 1.000
N N1 0.0189(4) 0.8063(2) 0.09496(18) 0.0489(8) Uani . . 1.000
N N3 0.0277(5) 0.5575(2) -0.04172(18) 0.0616(11) Uani . . 1.000
C C2 0.0252(4) 0.6988(3) 0.07347(18) 0.0477(9) Uani . . 1.000
C C3 0.0268(4) 0.6656(2) -0.01831(17) 0.0423(8) Uani . . 1.000
C C4 0.0209(5) 0.7491(2) -0.08446(19) 0.0466(9) Uani . . 1.000
C C5 0.0146(5) 0.8588(2) -0.0588(2) 0.0519(9) Uani . . 1.000
C C6 0.0139(5) 0.8867(3) 0.0331(2) 0.0532(9) Uani . . 1.000
O O1W 0.3802(3) 0.49623(16) 0.26518(14) 0.0401(6) Uani . . 1.000
O O2W -0.1220(3) 0.58882(18) 0.2981(2) 0.0718(9) Uani . . 1.000
H H11 0.691(7) 0.860(4) 0.420(3) 0.068(14) Uiso . . 1.000
H H21 0.23760 0.75990 0.44810 0.0360 Uiso calc R 1.000
H H21A 0.277(5) 0.637(3) 0.318(2) 0.063(11) Uiso . . 1.000
H H31 0.22510 0.93870 0.39330 0.0290 Uiso calc R 1.000
H H31A 0.220(5) 0.961(3) 0.238(2) 0.053(9) Uiso . . 1.000
H H1 0.012(5) 0.818(3) 0.148(3) 0.061(10) Uiso . . 1.000
H H2 0.02860 0.64610 0.12000 0.0570 Uiso calc R 1.000
H H3A 0.051(6) 0.501(3) 0.007(3) 0.075(11) Uiso . . 1.000
H H3B 0.032(5) 0.541(3) -0.100(2) 0.055(9) Uiso . . 1.000
H H4 0.02120 0.73060 -0.14650 0.0560 Uiso calc R 1.000
H H5 0.01090 0.91370 -0.10340 0.0620 Uiso calc R 1.000
H H6 0.01000 0.96030 0.05130 0.0640 Uiso calc R 1.000
H H11W 0.296(5) 0.448(3) 0.252(2) 0.049(8) Uiso . . 1.000
H H12W 0.470(7) 0.476(3) 0.246(3) 0.074(13) Uiso . . 1.000
H H21W -0.193(6) 0.638(4) 0.305(3) 0.086(11) Uiso . . 1.000
H H22W -0.014(8) 0.615(5) 0.306(3) 0.097(15) Uiso . . 1.000

loop_
_atom_type_symbol
_atom_type_description
_atom_type_scat_dispersion_real
_atom_type_scat_dispersion_imag
_atom_type_scat_source
C C 0.0033 0.0000 'International Tables Vol C Tables 4.2.6.8 and 6.1.1.4'
H H 0.0000 0.0000 'International Tables Vol C Tables 4.2.6.8 and 6.1.1.4'
N N 0.0061 0.0000 'International Tables Vol C Tables 4.2.6.8 and 6.1.1.4'
O O 0.0106 0.0000 'International Tables Vol C Tables 4.2.6.8 and 6.1.1.4'

loop_
_geom_angle_atom_site_label_1
_geom_angle_atom_site_label_2
_geom_angle_atom_site_label_3
_geom_angle_site_symmetry_1
_geom_angle_site_symmetry_2
_geom_angle_site_symmetry_3
_geom_angle
_geom_angle_publ_flag
C11 O11 H11 . . . 113(3) no
C21 O21 H21A . . . 118(3) no
C31 O31 H31A . . . 111(2) no
H11W O1W H12W . . . 108(4) no
H21W O2W H22W . . . 108(5) no
C2 N1 C6 . . . 123.8(3) no
C6 N1 H1 . . . 122(3) no
C2 N1 H1 . . . 114(3) no
C3 N3 H3A . . . 119(2) no
H3A N3 H3B . . . 122(3) no
C3 N3 H3B . . . 118(2) no
O12 C11 C21 . . . 120.0(2) no
O11 C11 O12 . . . 125.8(2) no
O11 C11 C21 . . . 114.21(18) no
O21 C21 C31 . . . 110.19(19) no
C11 C21 C31 . . . 110.81(18) no
O21 C21 C11 . . . 110.07(19) no
C21 C31 C41 . . . 109.70(16) no
O31 C31 C21 . . . 108.45(17) no
O31 C31 C41 . . . 111.75(17) no
O41 C41 C31 . . . 118.76(18) no
O42 C41 C31 . . . 115.62(18) no
O41 C41 O42 . . . 125.6(2) no
O21 C21 H21 . . . 109.00 no
C11 C21 H21 . . . 109.00 no
C31 C21 H21 . . . 109.00 no
O31 C31 H31 . . . 109.00 no
C41 C31 H31 . . . 109.00 no
C21 C31 H31 . . . 109.00 no
N1 C2 C3 . . . 120.3(3) no
N3 C3 C2 . . . 121.3(3) no
N3 C3 C4 . . . 121.8(2) no
C2 C3 C4 . . . 116.8(2) no
C3 C4 C5 . . . 120.8(3) no
C4 C5 C6 . . . 119.9(3) no
N1 C6 C5 . . . 118.5(3) no
N1 C2 H2 . . . 120.00 no
C3 C2 H2 . . . 120.00 no
C5 C4 H4 . . . 120.00 no
C3 C4 H4 . . . 120.00 no
C4 C5 H5 . . . 120.00 no
C6 C5 H5 . . . 120.00 no
C5 C6 H6 . . . 121.00 no
N1 C6 H6 . . . 121.00 no

loop_
_geom_bond_atom_site_label_1
_geom_bond_atom_site_label_2
_geom_bond_site_symmetry_1
_geom_bond_site_symmetry_2
_geom_bond_distance
_geom_bond_publ_flag
O11 C11 . . 1.305(3) no
O12 C11 . . 1.207(3) no
O21 C21 . . 1.406(3) no
O31 C31 . . 1.418(3) no
O41 C41 . . 1.245(3) no
O42 C41 . . 1.262(3) no
O11 H11 . . 0.99(5) no
O21 H21A . . 0.76(4) no
O31 H31A . . 0.86(4) no
O1W H11W . . 0.87(4) no
O1W H12W . . 0.75(5) no
O2W H21W . . 0.80(5) no
O2W H22W . . 0.86(6) no
N1 C2 . . 1.339(4) no
N1 C6 . . 1.326(4) no
N3 C3 . . 1.352(3) no
N1 H1 . . 0.79(4) no
N3 H3B . . 0.87(3) no
N3 H3A . . 1.00(4) no
C11 C21 . . 1.520(3) no
C21 C31 . . 1.528(3) no
C31 C41 . . 1.529(3) no
C21 H21 . . 0.9800 no
C31 H31 . . 0.9800 no
C2 C3 . . 1.394(4) no
C3 C4 . . 1.396(4) no
C4 C5 . . 1.380(3) no
C5 C6 . . 1.378(4) no
C2 H2 . . 0.9300 no
C4 H4 . . 0.9300 no
C5 H5 . . 0.9300 no
C6 H6 . . 0.9300 no

loop_
_geom_hbond_atom_site_label_D
_geom_hbond_atom_site_label_H
_geom_hbond_atom_site_label_A
_geom_hbond_site_symmetry_A
_geom_hbond_distance_DH
_geom_hbond_distance_HA
_geom_hbond_distance_DA
_geom_hbond_angle_DHA
_geom_hbond_publ_flag
N1 H1 O41 . 0.79(4) 1.95(4) 2.707(3) 161(4) yes
N3 H3A O42 4_545 1.00(4) 1.95(4) 2.934(3) 168(4) yes
N3 H3B O1W 2_564 0.87(3) 2.11(3) 2.960(3) 164(3) yes
O11 H11 O42 1_655 0.99(5) 1.55(5) 2.538(2) 175(2) yes
O21 H21A O1W . 0.76(4) 2.02(4) 2.745(3) 162(4) yes
O21 H21A O12 . 0.76(4) 2.29(4) 2.622(3) 107(3) yes
O31 H31A O2W 4_555 0.86(4) 1.78(4) 2.640(3) 171(3) yes
O1W H11W O41 4_545 0.87(4) 1.85(4) 2.711(3) 169(3) yes
O1W H12W O31 4_645 0.75(5) 2.07(5) 2.798(3) 162(5) yes
O2W H21W O12 1_455 0.80(5) 1.99(4) 2.736(3) 155(4) yes
O2W H22W O21 . 0.86(6) 1.87(6) 2.724(3) 174(3) yes

loop_
_geom_torsion_atom_site_label_1
_geom_torsion_atom_site_label_2
_geom_torsion_atom_site_label_3
_geom_torsion_atom_site_label_4
_geom_torsion_site_symmetry_1
_geom_torsion_site_symmetry_2
_geom_torsion_site_symmetry_3
_geom_torsion_site_symmetry_4
_geom_torsion
_geom_torsion_publ_flag
C2 N1 C6 C5 . . . . 0.2(5) no
C6 N1 C2 C3 . . . . 0.0(5) no
O11 C11 C21 O21 . . . . 177.0(2) no
O12 C11 C21 C31 . . . . -124.9(2) no
O11 C11 C21 C31 . . . . 54.8(3) no
O12 C11 C21 O21 . . . . -2.8(3) no
C11 C21 C31 O31 . . . . 51.6(2) no
C11 C21 C31 C41 . . . . 173.86(18) no
O21 C21 C31 C41 . . . . 51.8(2) no
O21 C21 C31 O31 . . . . -70.5(2) no
O31 C31 C41 O41 . . . . 12.1(2) no
C21 C31 C41 O42 . . . . 73.1(2) no
O31 C31 C41 O42 . . . . -166.62(17) no
C21 C31 C41 O41 . . . . -108.2(2) no
N1 C2 C3 C4 . . . . -0.2(4) no
N1 C2 C3 N3 . . . . -178.0(3) no
N3 C3 C4 C5 . . . . 178.1(3) no
C2 C3 C4 C5 . . . . 0.3(5) no
C3 C4 C5 C6 . . . . -0.1(5) no
C4 C5 C6 N1 . . . . -0.2(5) no

loop_
_cod_related_entry_id
_cod_related_entry_database
_cod_related_entry_code
1 ChemSpider 30654211
